data_9001014
loop_
_publ_author_name
'Hazen, R. M.'
'Au, A. Y.'
'Finger, L. W.'

_publ_section_title
;High-pressure crystal chemistry of beryl (Be3Al2Si6O18) and euclase
 (BeAlSiO4OH) Sample: Pressure = .001 kbar
;
_journal_name_full 'American Mineralogist'
_journal_page_first 977
_journal_page_last 984
_journal_volume 71
_journal_year 1986
_chemical_formula_sum 'Al Be H O5 Si'
_chemical_name_mineral Euclase
_space_group_IT_number 14
_symmetry_space_group_name_Hall '-P 2yab'
_symmetry_space_group_name_H-M 'P 1 21/a 1'
_cell_angle_alpha 90
_cell_angle_beta 100.310
_cell_angle_gamma 90
_cell_length_a 4.780
_cell_length_b 14.322
_cell_length_c 4.6335
_cell_formula_units_Z 4
_cell_volume 312.084
_database_code_amcsd 0001036
_diffrn_ambient_pressure 100
_exptl_crystal_density_diffrn 3.088
_cod_original_formula_sum 'Si Al Be O5 H'
_cod_database_code 9001014

loop_
_space_group_symop_operation_xyz
x,y,z
1/2+x,1/2-y,z
1/2-x,1/2+y,-z
-x,-y,-z

loop_
_atom_site_label
_atom_site_fract_x
_atom_site_fract_y
_atom_site_fract_z
_atom_site_U_iso_or_equiv
Si 0.17752 0.10027 0.53639 0.00494
Al 0.24877 0.44470 0.95708 0.00570
Be 0.17410 0.30060 0.45710 0.00760
O1 0.38180 0.03240 0.76300 0.00659
O2 0.38000 0.37700 0.65210 0.00633
O3 0.34310 0.19980 0.52480 0.00671
O4 0.10060 0.05310 0.21130 0.00633
O5 0.15960 0.33200 0.12060 0.00899
H 0.06300 0.30200 0.01100 0.03040

loop_
_cod_related_entry_id
_cod_related_entry_database
_cod_related_entry_code
1 AMCSD 0001036
